data_7003945
loop_
_publ_author_name
'Hildebrand, Alexandra'
'L\"onnecke, Peter'
'Silaghi-Dumitrescu, Luminita'
'Hey-Hawkins, Evamarie'

_publ_section_title
;
 Tungsten phosphanylarylthiolato complexes
 [W{PhP(2-SC6H4)2-\k3S,S&#x2032;,P}2] and
 [W{P(2-SC6H4)3-\k4S,S&#x2032;,S&#x2033;,P}2]: Synthesis, structures
 and redox chemistry
;
_journal_issue 34
_journal_name_full 'Dalton Transactions'
_journal_page_first 4639
_journal_paper_doi 10.1039/b801531g
_journal_year 2008
_chemical_formula_sum 'C38 H30 Cl4 O2 P2 S4 W'
_chemical_formula_weight 1034.45
_chemical_name_systematic
;
?
;
_space_group_IT_number 2
_symmetry_cell_setting triclinic
_symmetry_space_group_name_Hall '-P 1'
_symmetry_space_group_name_H-M 'P -1'
_atom_sites_solution_hydrogens geom
_atom_sites_solution_primary direct
_atom_sites_solution_secondary difmap
_audit_creation_method SHELXL-97
_cell_angle_alpha 91.291(1)
_cell_angle_beta 102.895(1)
_cell_angle_gamma 110.232(1)
_cell_formula_units_Z 2
_cell_length_a 12.1339(8)
_cell_length_b 12.4984(8)
_cell_length_c 13.9306(9)
_cell_measurement_reflns_used 4253
_cell_measurement_temperature 213(2)
_cell_measurement_theta_max 28.29
_cell_measurement_theta_min 2.37
_cell_volume 1920.8(2)
_computing_cell_refinement 'Bruker SAINT'
_computing_data_collection 'Bruker SMART'
_computing_data_reduction 'Bruker SAINT'
_computing_molecular_graphics 'ORTEP3 for Windows (L. J. Farrugia,1997)'
_computing_publication_material 'WINGX (L.J. Farrugia,1999)'
_computing_structure_refinement 'SHELXL-97 (Sheldrick, 1997)'
_computing_structure_solution 'SHELXS-97 (Sheldrick, 1990)'
_diffrn_ambient_temperature 213(2)
_diffrn_measured_fraction_theta_full 0.989
_diffrn_measured_fraction_theta_max 0.942
_diffrn_measurement_device_type 'Bruker CCD area detector'
_diffrn_measurement_method '\W scans'
_diffrn_radiation_monochromator graphite
_diffrn_radiation_source 'fine-focus sealed tube'
_diffrn_radiation_type MoK\a
_diffrn_radiation_wavelength 0.71073
_diffrn_reflns_av_R_equivalents 0.0242
_diffrn_reflns_av_sigmaI/netI 0.0363
_diffrn_reflns_limit_h_max 16
_diffrn_reflns_limit_h_min -15
_diffrn_reflns_limit_k_max 16
_diffrn_reflns_limit_k_min -14
_diffrn_reflns_limit_l_max 13
_diffrn_reflns_limit_l_min -18
_diffrn_reflns_number 12323
_diffrn_reflns_theta_full 25.00
_diffrn_reflns_theta_max 28.29
_diffrn_reflns_theta_min 1.85
_exptl_absorpt_coefficient_mu 3.622
_exptl_absorpt_correction_type multi-scan
_exptl_crystal_colour ' orange '
_exptl_crystal_density_diffrn 1.789
_exptl_crystal_density_method 'not measured'
_exptl_crystal_description prism
_exptl_crystal_F_000 1020
_exptl_crystal_size_max 0.20
_exptl_crystal_size_mid 0.10
_exptl_crystal_size_min 0.08
_refine_diff_density_max 2.979
_refine_diff_density_min -1.985
_refine_diff_density_rms 0.154
_refine_ls_extinction_method none
_refine_ls_goodness_of_fit_ref 1.096
_refine_ls_hydrogen_treatment constr
_refine_ls_matrix_type full
_refine_ls_number_parameters 460
_refine_ls_number_reflns 8997
_refine_ls_number_restraints 0
_refine_ls_restrained_S_all 1.096
_refine_ls_R_factor_all 0.0490
_refine_ls_R_factor_gt 0.0425
_refine_ls_shift/su_max 0.002
_refine_ls_shift/su_mean 0.000
_refine_ls_structure_factor_coef Fsqd
_refine_ls_weighting_details 'calc w=1/[\s2(Fo2)+(0.0550P)2+5.5439P] where P=(Fo2+2Fc2)/3'
_refine_ls_weighting_scheme calc
_refine_ls_wR_factor_gt 0.1015
_refine_ls_wR_factor_ref 0.1046
_reflns_number_gt 8176
_reflns_number_total 8997
_reflns_threshold_expression >2sigma(I)
_cod_data_source_file b801531g.txt
_cod_data_source_block c2147fin
_cod_depositor_comments
;
The following automatic conversions were performed:
'_symmetry_cell_setting' value 'Triclinic' changed to 'triclinic'
according to '/home/saulius/struct/CIF-dictionaries/cif_core.dic'
dictionary named 'cif_core.dic' version 2.4.1 from 2010-06-29.

Automatic conversion script
Id: cif_fix_enum 1527 2010-12-29 10:47:43Z saulius 
;
_cod_original_sg_symbol_H-M P-1
_cod_database_code 7003945

loop_
_symmetry_equiv_pos_as_xyz
'x, y, z'
'-x, -y, -z'

loop_
_atom_site_label
_atom_site_type_symbol
_atom_site_fract_x
_atom_site_fract_y
_atom_site_fract_z
_atom_site_U_iso_or_equiv
_atom_site_adp_type
_atom_site_occupancy
_atom_site_symmetry_multiplicity
_atom_site_calc_flag
_atom_site_refinement_flags
_atom_site_disorder_assembly
_atom_site_disorder_group
W1 W 0.787758(17) 0.640154(16) 0.719753(14) 0.01863(7) Uani 1 1 d . . .
S1 S 0.90415(12) 0.58658(11) 0.61388(9) 0.0233(2) Uani 1 1 d . . .
S2 S 0.79144(12) 0.71396(12) 0.88983(9) 0.0265(3) Uani 1 1 d . . .
S3 S 0.67399(12) 0.59407(11) 0.54065(9) 0.0256(3) Uani 1 1 d . . .
S4 S 0.59637(11) 0.68506(11) 0.71087(10) 0.0249(2) Uani 1 1 d . . .
P1 P 1.00552(12) 0.69931(11) 0.82731(9) 0.0207(2) Uani 1 1 d . . .
P2 P 0.78731(11) 0.88601(10) 0.64106(9) 0.0203(2) Uani 1 1 d . . .
O1 O 0.8570(3) 0.8092(3) 0.6822(2) 0.0199(7) Uani 1 1 d . . .
O2 O 0.7300(3) 0.5032(3) 0.7479(3) 0.0258(7) Uani 1 1 d . . .
C1 C 1.0932(5) 0.6307(4) 0.7794(4) 0.0248(10) Uani 1 1 d . . .
C2 C 1.0372(5) 0.5723(4) 0.6851(4) 0.0238(10) Uani 1 1 d . . .
C3 C 1.0959(5) 0.5122(5) 0.6425(4) 0.0300(11) Uani 1 1 d . . .
H3 H 1.0570 0.4674 0.5811 0.036 Uiso 1 1 calc R . .
C4 C 1.2107(5) 0.5187(5) 0.6906(4) 0.0332(12) Uani 1 1 d . . .
H4 H 1.2496 0.4782 0.6617 0.040 Uiso 1 1 calc R . .
C5 C 1.2693(5) 0.5842(5) 0.7811(5) 0.0331(12) Uani 1 1 d . . .
H5 H 1.3489 0.5905 0.8119 0.040 Uiso 1 1 calc R . .
C6 C 1.2108(5) 0.6405(5) 0.8263(4) 0.0302(11) Uani 1 1 d . . .
H6 H 1.2501 0.6848 0.8880 0.036 Uiso 1 1 calc R . .
C7 C 0.9997(5) 0.6664(4) 0.9513(4) 0.0237(10) Uani 1 1 d . . .
C8 C 0.9014(5) 0.6813(4) 0.9779(4) 0.0258(10) Uani 1 1 d . . .
C9 C 0.8923(5) 0.6734(5) 1.0757(4) 0.0320(12) Uani 1 1 d . . .
H9 H 0.8265 0.6836 1.0944 0.038 Uiso 1 1 calc R . .
C10 C 0.9804(6) 0.6504(5) 1.1455(4) 0.0350(13) Uani 1 1 d . . .
H10 H 0.9746 0.6465 1.2116 0.042 Uiso 1 1 calc R . .
C11 C 1.0770(6) 0.6333(5) 1.1183(4) 0.0339(12) Uani 1 1 d . . .
H11 H 1.1359 0.6170 1.1656 0.041 Uiso 1 1 calc R . .
C12 C 1.0861(5) 0.6404(5) 1.0214(4) 0.0288(11) Uani 1 1 d . . .
H12 H 1.1506 0.6276 1.0026 0.035 Uiso 1 1 calc R . .
C13 C 1.0974(5) 0.8519(4) 0.8431(4) 0.0263(10) Uani 1 1 d . . .
C14 C 1.1733(6) 0.8944(5) 0.7810(5) 0.0371(13) Uani 1 1 d . . .
H14 H 1.1725 0.8462 0.7278 0.045 Uiso 1 1 calc R . .
C15 C 1.2504(6) 1.0079(6) 0.7972(6) 0.0482(17) Uani 1 1 d . . .
H15 H 1.3026 1.0365 0.7555 0.058 Uiso 1 1 calc R . .
C16 C 1.2509(6) 1.0785(6) 0.8735(6) 0.0537(19) Uani 1 1 d . . .
H16 H 1.3040 1.1554 0.8845 0.064 Uiso 1 1 calc R . .
C17 C 1.1739(6) 1.0379(5) 0.9348(5) 0.0470(16) Uani 1 1 d . . .
H17 H 1.1740 1.0872 0.9868 0.056 Uiso 1 1 calc R . .
C18 C 1.0965(6) 0.9242(5) 0.9193(4) 0.0342(12) Uani 1 1 d . . .
H18 H 1.0436 0.8963 0.9605 0.041 Uiso 1 1 calc R . .
C19 C 0.6705(4) 0.8212(4) 0.5311(4) 0.0233(10) Uani 1 1 d . . .
C20 C 0.6315(5) 0.7060(4) 0.4906(4) 0.0243(10) Uani 1 1 d . . .
C21 C 0.5463(5) 0.6725(5) 0.3981(4) 0.0303(11) Uani 1 1 d . . .
H21 H 0.5213 0.5970 0.3683 0.036 Uiso 1 1 calc R . .
C22 C 0.4986(5) 0.7480(5) 0.3502(4) 0.0348(13) Uani 1 1 d . . .
H22 H 0.4431 0.7237 0.2880 0.042 Uiso 1 1 calc R . .
C23 C 0.5316(5) 0.8596(5) 0.3929(4) 0.0356(13) Uani 1 1 d . . .
H23 H 0.4966 0.9100 0.3614 0.043 Uiso 1 1 calc R . .
C24 C 0.6166(5) 0.8950(5) 0.4823(4) 0.0289(11) Uani 1 1 d . . .
H24 H 0.6394 0.9704 0.5115 0.035 Uiso 1 1 calc R . .
C25 C 0.7166(5) 0.9206(4) 0.7314(4) 0.0254(10) Uani 1 1 d . . .
C26 C 0.6340(5) 0.8271(5) 0.7628(4) 0.0249(10) Uani 1 1 d . . .
C27 C 0.5735(5) 0.8495(6) 0.8307(5) 0.0359(13) Uani 1 1 d . . .
H27 H 0.5192 0.7882 0.8540 0.043 Uiso 1 1 calc R . .
C28 C 0.5930(6) 0.9615(6) 0.8641(5) 0.0396(14) Uani 1 1 d . . .
H28 H 0.5490 0.9752 0.9076 0.048 Uiso 1 1 calc R . .
C29 C 0.6756(6) 1.0529(6) 0.8347(5) 0.0412(14) Uani 1 1 d . . .
H29 H 0.6898 1.1283 0.8596 0.049 Uiso 1 1 calc R . .
C30 C 0.7382(5) 1.0329(5) 0.7676(4) 0.0309(11) Uani 1 1 d . . .
H30 H 0.7946 1.0948 0.7468 0.037 Uiso 1 1 calc R . .
C31 C 0.8950(5) 1.0151(4) 0.6138(4) 0.0236(10) Uani 1 1 d . . .
C32 C 0.8897(5) 1.0488(4) 0.5186(4) 0.0269(10) Uani 1 1 d . . .
H32 H 0.8248 1.0063 0.4655 0.032 Uiso 1 1 calc R . .
C33 C 0.9803(5) 1.1452(5) 0.5029(5) 0.0341(12) Uani 1 1 d . . .
H33 H 0.9767 1.1680 0.4388 0.041 Uiso 1 1 calc R . .
C34 C 1.0764(5) 1.2086(5) 0.5807(5) 0.0336(12) Uani 1 1 d . . .
H34 H 1.1369 1.2749 0.5697 0.040 Uiso 1 1 calc R . .
C35 C 1.0827(6) 1.1734(5) 0.6748(5) 0.0375(13) Uani 1 1 d . . .
H35 H 1.1488 1.2150 0.7275 0.045 Uiso 1 1 calc R . .
C36 C 0.9926(5) 1.0778(5) 0.6917(4) 0.0311(11) Uani 1 1 d . . .
H36 H 0.9970 1.0550 0.7558 0.037 Uiso 1 1 calc R . .
Cl1 Cl 0.21680(18) 0.73512(17) 0.39578(15) 0.0547(4) Uani 1 1 d . . .
Cl2 Cl 0.3406(2) 0.81301(17) 0.60342(15) 0.0596(5) Uani 1 1 d . . .
C37 C 0.2991(7) 0.7056(6) 0.5063(5) 0.0486(17) Uani 1 1 d . . .
H37A H 0.2498 0.6328 0.5253 0.058 Uiso 1 1 calc R . .
H37B H 0.3723 0.6967 0.4946 0.058 Uiso 1 1 calc R . .
Cl3 Cl 0.4344(3) 0.4147(3) 0.8650(2) 0.0930(9) Uani 1 1 d . . .
Cl4 Cl 0.57276(18) 0.2729(2) 0.93341(16) 0.0645(5) Uani 1 1 d . . .
C38 C 0.5806(8) 0.4133(8) 0.9147(7) 0.068(2) Uani 1 1 d . . .
H38A H 0.6321 0.4437 0.8692 0.082 Uiso 1 1 calc R . .
H38B H 0.6170 0.4624 0.9779 0.082 Uiso 1 1 calc R . .

loop_
_atom_site_aniso_label
_atom_site_aniso_U_11
_atom_site_aniso_U_22
_atom_site_aniso_U_33
_atom_site_aniso_U_23
_atom_site_aniso_U_13
_atom_site_aniso_U_12
W1 0.02142(10) 0.01618(10) 0.01672(9) 0.00144(6) 0.00359(7) 0.00553(7)
S1 0.0290(6) 0.0249(6) 0.0175(5) 0.0006(4) 0.0052(5) 0.0120(5)
S2 0.0312(6) 0.0335(7) 0.0185(5) 0.0002(5) 0.0050(5) 0.0167(6)
S3 0.0297(6) 0.0217(6) 0.0208(6) -0.0016(5) -0.0005(5) 0.0078(5)
S4 0.0210(6) 0.0245(6) 0.0269(6) 0.0020(5) 0.0049(5) 0.0060(5)
P1 0.0241(6) 0.0193(6) 0.0177(5) 0.0000(4) 0.0038(5) 0.0076(5)
P2 0.0229(6) 0.0178(6) 0.0194(6) 0.0024(4) 0.0034(5) 0.0077(5)
O1 0.0213(16) 0.0187(16) 0.0187(15) 0.0042(12) 0.0035(13) 0.0066(13)
O2 0.0305(19) 0.0224(17) 0.0205(17) 0.0059(13) 0.0049(14) 0.0051(15)
C1 0.027(2) 0.021(2) 0.026(2) 0.0033(19) 0.008(2) 0.007(2)
C2 0.030(3) 0.023(2) 0.022(2) 0.0066(19) 0.011(2) 0.012(2)
C3 0.036(3) 0.033(3) 0.023(2) 0.002(2) 0.009(2) 0.014(2)
C4 0.037(3) 0.034(3) 0.038(3) 0.007(2) 0.017(2) 0.019(3)
C5 0.028(3) 0.034(3) 0.040(3) 0.006(2) 0.009(2) 0.013(2)
C6 0.028(3) 0.033(3) 0.029(3) 0.001(2) 0.004(2) 0.012(2)
C7 0.033(3) 0.020(2) 0.017(2) 0.0027(18) 0.0032(19) 0.010(2)
C8 0.030(3) 0.023(2) 0.021(2) 0.0029(19) 0.004(2) 0.007(2)
C9 0.038(3) 0.039(3) 0.021(2) 0.007(2) 0.009(2) 0.015(3)
C10 0.049(3) 0.035(3) 0.021(2) 0.012(2) 0.009(2) 0.014(3)
C11 0.041(3) 0.032(3) 0.024(3) 0.010(2) -0.002(2) 0.013(2)
C12 0.030(3) 0.027(3) 0.026(3) 0.004(2) 0.003(2) 0.010(2)
C13 0.029(3) 0.020(2) 0.025(2) 0.0006(19) 0.000(2) 0.008(2)
C14 0.036(3) 0.036(3) 0.043(3) 0.008(3) 0.014(3) 0.014(3)
C15 0.036(3) 0.038(4) 0.064(5) 0.016(3) 0.015(3) 0.004(3)
C16 0.039(4) 0.025(3) 0.077(5) 0.006(3) -0.006(3) 0.001(3)
C17 0.048(4) 0.028(3) 0.050(4) -0.008(3) -0.007(3) 0.008(3)
C18 0.041(3) 0.029(3) 0.029(3) -0.001(2) 0.006(2) 0.010(2)
C19 0.019(2) 0.028(3) 0.022(2) 0.0048(19) 0.0036(18) 0.009(2)
C20 0.024(2) 0.027(3) 0.020(2) 0.0044(19) 0.0044(19) 0.007(2)
C21 0.032(3) 0.031(3) 0.021(2) 0.000(2) 0.002(2) 0.005(2)
C22 0.031(3) 0.045(3) 0.021(3) 0.004(2) -0.003(2) 0.011(3)
C23 0.033(3) 0.041(3) 0.032(3) 0.014(2) 0.001(2) 0.016(3)
C24 0.028(3) 0.028(3) 0.030(3) 0.007(2) 0.004(2) 0.010(2)
C25 0.026(2) 0.026(2) 0.026(2) 0.003(2) 0.004(2) 0.012(2)
C26 0.025(2) 0.030(3) 0.019(2) 0.0017(19) 0.0033(19) 0.011(2)
C27 0.030(3) 0.041(3) 0.037(3) 0.002(3) 0.012(2) 0.012(3)
C28 0.041(3) 0.046(4) 0.038(3) -0.002(3) 0.017(3) 0.020(3)
C29 0.054(4) 0.037(3) 0.040(3) -0.003(3) 0.015(3) 0.024(3)
C30 0.038(3) 0.026(3) 0.028(3) 0.001(2) 0.005(2) 0.013(2)
C31 0.027(2) 0.018(2) 0.025(2) 0.0027(18) 0.006(2) 0.0074(19)
C32 0.030(3) 0.023(2) 0.028(3) 0.006(2) 0.007(2) 0.010(2)
C33 0.038(3) 0.030(3) 0.039(3) 0.010(2) 0.017(3) 0.012(2)
C34 0.034(3) 0.025(3) 0.047(3) 0.008(2) 0.020(3) 0.011(2)
C35 0.036(3) 0.028(3) 0.037(3) -0.004(2) 0.004(2) 0.001(2)
C36 0.034(3) 0.028(3) 0.025(3) 0.002(2) 0.002(2) 0.006(2)
Cl1 0.0600(11) 0.0532(10) 0.0528(10) 0.0078(8) 0.0077(8) 0.0264(9)
Cl2 0.0733(13) 0.0537(11) 0.0507(10) 0.0003(8) 0.0051(9) 0.0280(10)
C37 0.067(5) 0.041(4) 0.048(4) 0.015(3) 0.023(4) 0.026(3)
Cl3 0.114(2) 0.0922(19) 0.109(2) 0.0348(16) 0.0353(18) 0.0751(18)
Cl4 0.0527(11) 0.0748(14) 0.0626(12) 0.0028(10) -0.0062(9) 0.0317(10)
C38 0.061(5) 0.060(5) 0.079(6) -0.005(4) 0.039(5) 0.005(4)

loop_
_atom_type_symbol
_atom_type_description
_atom_type_scat_dispersion_real
_atom_type_scat_dispersion_imag
_atom_type_scat_source
W W -0.8490 6.8722 'International Tables Vol C Tables 4.2.6.8 and 6.1.1.4'
Cl Cl 0.1484 0.1585 'International Tables Vol C Tables 4.2.6.8 and 6.1.1.4'
S S 0.1246 0.1234 'International Tables Vol C Tables 4.2.6.8 and 6.1.1.4'
P P 0.1023 0.0942 'International Tables Vol C Tables 4.2.6.8 and 6.1.1.4'
O O 0.0106 0.0060 'International Tables Vol C Tables 4.2.6.8 and 6.1.1.4'
C C 0.0033 0.0016 'International Tables Vol C Tables 4.2.6.8 and 6.1.1.4'
H H 0.0000 0.0000 'International Tables Vol C Tables 4.2.6.8 and 6.1.1.4'

loop_
_geom_angle_atom_site_label_1
_geom_angle_atom_site_label_2
_geom_angle_atom_site_label_3
_geom_angle
_geom_angle_site_symmetry_1
_geom_angle_site_symmetry_3
_geom_angle_publ_flag
O2 W1 O1 178.89(15) . . ?
O2 W1 S1 92.06(13) . . ?
O1 W1 S1 87.72(10) . . ?
O2 W1 S2 89.77(12) . . ?
O1 W1 S2 91.02(10) . . ?
S1 W1 S2 145.91(4) . . ?
O2 W1 S3 94.57(12) . . ?
O1 W1 S3 84.34(9) . . ?
S1 W1 S3 67.83(4) . . ?
S2 W1 S3 145.90(4) . . ?
O2 W1 S4 95.91(13) . . ?
O1 W1 S4 83.61(9) . . ?
S1 W1 S4 142.12(4) . . ?
S2 W1 S4 71.26(4) . . ?
S3 W1 S4 74.65(4) . . ?
O2 W1 P1 99.64(13) . . ?
O1 W1 P1 81.34(9) . . ?
S1 W1 P1 74.33(4) . . ?
S2 W1 P1 71.80(4) . . ?
S3 W1 P1 139.90(4) . . ?
S4 W1 P1 139.64(4) . . ?
C2 S1 W1 111.81(17) . . ?
C8 S2 W1 109.09(18) . . ?
C20 S3 W1 113.76(17) . . ?
C26 S4 W1 110.39(17) . . ?
C7 P1 C1 110.7(2) . . ?
C7 P1 C13 103.7(2) . . ?
C1 P1 C13 104.4(2) . . ?
C7 P1 W1 108.72(18) . . ?
C1 P1 W1 112.48(18) . . ?
C13 P1 W1 116.44(17) . . ?
O1 P2 C19 113.4(2) . . ?
O1 P2 C25 110.0(2) . . ?
C19 P2 C25 107.2(2) . . ?
O1 P2 C31 107.4(2) . . ?
C19 P2 C31 108.9(2) . . ?
C25 P2 C31 109.9(2) . . ?
P2 O1 W1 128.4(2) . . ?
C6 C1 C2 121.0(5) . . ?
C6 C1 P1 124.8(4) . . ?
C2 C1 P1 114.1(4) . . ?
C1 C2 C3 118.7(5) . . ?
C1 C2 S1 121.1(4) . . ?
C3 C2 S1 119.8(4) . . ?
C4 C3 C2 120.0(5) . . ?
C3 C4 C5 120.7(5) . . ?
C4 C5 C6 120.1(5) . . ?
C5 C6 C1 119.2(5) . . ?
C8 C7 C12 120.1(5) . . ?
C8 C7 P1 112.2(4) . . ?
C12 C7 P1 127.3(4) . . ?
C9 C8 C7 119.3(5) . . ?
C9 C8 S2 120.1(4) . . ?
C7 C8 S2 120.5(4) . . ?
C10 C9 C8 120.1(5) . . ?
C9 C10 C11 120.4(5) . . ?
C12 C11 C10 119.7(5) . . ?
C11 C12 C7 120.2(5) . . ?
C18 C13 C14 119.7(5) . . ?
C18 C13 P1 120.7(4) . . ?
C14 C13 P1 119.5(4) . . ?
C15 C14 C13 119.9(6) . . ?
C16 C15 C14 120.2(7) . . ?
C15 C16 C17 120.5(6) . . ?
C16 C17 C18 119.7(7) . . ?
C13 C18 C17 119.9(6) . . ?
C24 C19 C20 119.3(5) . . ?
C24 C19 P2 115.2(4) . . ?
C20 C19 P2 125.5(4) . . ?
C21 C20 C19 117.6(5) . . ?
C21 C20 S3 113.7(4) . . ?
C19 C20 S3 128.6(4) . . ?
C22 C21 C20 121.6(5) . . ?
C21 C22 C23 120.8(5) . . ?
C24 C23 C22 118.7(5) . . ?
C23 C24 C19 121.8(5) . . ?
C30 C25 C26 120.8(5) . . ?
C30 C25 P2 123.2(4) . . ?
C26 C25 P2 115.9(4) . . ?
C27 C26 C25 118.2(5) . . ?
C27 C26 S4 120.0(4) . . ?
C25 C26 S4 121.6(4) . . ?
C28 C27 C26 120.5(6) . . ?
C29 C28 C27 121.1(6) . . ?
C28 C29 C30 119.5(6) . . ?
C25 C30 C29 119.8(6) . . ?
C36 C31 C32 119.6(5) . . ?
C36 C31 P2 116.9(4) . . ?
C32 C31 P2 123.3(4) . . ?
C33 C32 C31 119.7(5) . . ?
C32 C33 C34 120.7(6) . . ?
C33 C34 C35 119.4(5) . . ?
C36 C35 C34 120.5(6) . . ?
C35 C36 C31 120.1(5) . . ?
Cl2 C37 Cl1 112.7(4) . . ?
Cl4 C38 Cl3 110.0(5) . . ?

loop_
_geom_bond_atom_site_label_1
_geom_bond_atom_site_label_2
_geom_bond_distance
_geom_bond_site_symmetry_2
_geom_bond_publ_flag
W1 O2 1.702(4) . ?
W1 O1 2.112(3) . ?
W1 S1 2.4814(12) . ?
W1 S2 2.5084(12) . ?
W1 S3 2.5121(12) . ?
W1 S4 2.5494(13) . ?
W1 P1 2.5701(13) . ?
S1 C2 1.765(5) . ?
S2 C8 1.766(5) . ?
S3 C20 1.758(5) . ?
S4 C26 1.765(5) . ?
P1 C7 1.795(5) . ?
P1 C1 1.798(5) . ?
P1 C13 1.825(5) . ?
P2 O1 1.528(3) . ?
P2 C19 1.787(5) . ?
P2 C25 1.794(5) . ?
P2 C31 1.801(5) . ?
C1 C6 1.392(7) . ?
C1 C2 1.392(7) . ?
C2 C3 1.400(7) . ?
C3 C4 1.378(8) . ?
C4 C5 1.384(9) . ?
C5 C6 1.387(8) . ?
C7 C8 1.394(7) . ?
C7 C12 1.398(7) . ?
C8 C9 1.393(7) . ?
C9 C10 1.390(8) . ?
C10 C11 1.391(9) . ?
C11 C12 1.380(8) . ?
C13 C18 1.383(8) . ?
C13 C14 1.385(8) . ?
C14 C15 1.382(9) . ?
C15 C16 1.364(11) . ?
C16 C17 1.380(11) . ?
C17 C18 1.386(9) . ?
C19 C24 1.409(7) . ?
C19 C20 1.411(7) . ?
C20 C21 1.410(7) . ?
C21 C22 1.380(8) . ?
C22 C23 1.389(9) . ?
C23 C24 1.377(8) . ?
C25 C30 1.395(7) . ?
C25 C26 1.404(7) . ?
C26 C27 1.397(8) . ?
C27 C28 1.387(9) . ?
C28 C29 1.374(9) . ?
C29 C30 1.398(8) . ?
C31 C36 1.393(7) . ?
C31 C32 1.395(7) . ?
C32 C33 1.382(8) . ?
C33 C34 1.385(9) . ?
C34 C35 1.387(9) . ?
C35 C36 1.379(8) . ?
Cl1 C37 1.760(8) . ?
Cl2 C37 1.742(8) . ?
Cl3 C38 1.761(10) . ?
Cl4 C38 1.752(10) . ?
